data_4086195
loop_
_publ_author_name
'Velian, Alexandra'
'Transue, Wesley J.'
'Cummins, Christopher C.'

_publ_section_title
;
 Synthesis, Characterization, and Thermolysis of
 Dibenzo-7-dimethylgermanorbornadiene
;
_journal_issue 19
_journal_name_full Organometallics
_journal_page_first 4644
_journal_paper_doi 10.1021/acs.organomet.5b00529
_journal_volume 34
_journal_year 2015
_chemical_formula_sum 'C16 H16 Ge'
_chemical_formula_weight 280.88
_chemical_name_systematic
; 
 ? 
;
_space_group_IT_number 14
_symmetry_cell_setting monoclinic
_symmetry_space_group_name_Hall '-P 2yn'
_symmetry_space_group_name_H-M 'P 1 21/n 1'
_atom_sites_solution_hydrogens geom
_atom_sites_solution_primary direct
_atom_sites_solution_secondary difmap
_audit_creation_method SHELXL-97
_cell_angle_alpha 90.00
_cell_angle_beta 91.387(6)
_cell_angle_gamma 90.00
_cell_formula_units_Z 4
_cell_length_a 5.897(2)
_cell_length_b 12.328(5)
_cell_length_c 18.325(7)
_cell_measurement_reflns_used 9860
_cell_measurement_temperature 100(2)
_cell_measurement_theta_max 31.94
_cell_measurement_theta_min 2.22
_cell_volume 1331.8(9)
_computing_cell_refinement 'SAINT 7.46A (Bruker-AXS, 2011)'
_computing_data_collection 'APEX2 v2011.4.0 (Bruker-AXS, 2011)'
_computing_data_reduction 'SAINT 7.46A (Bruker-AXS, 2011)'
_computing_molecular_graphics 'Bruker SHELXTL'
_computing_publication_material 'Bruker SHELXTL'
_computing_structure_refinement 'SHELXL-97 (Sheldrick, 2008)'
_computing_structure_solution 'SHELXS-97 (Sheldrick, 2008)'
_diffrn_ambient_temperature 100(2)
_diffrn_detector_area_resol_mean 8.3
_diffrn_measured_fraction_theta_full 0.954
_diffrn_measured_fraction_theta_max 0.954
_diffrn_measurement_device_type 'Bruker Smart APEX CCD'
_diffrn_measurement_method '\f and \w scans'
_diffrn_radiation_monochromator graphite
_diffrn_radiation_source 'fine-focus sealed tube'
_diffrn_radiation_type MoK\a
_diffrn_radiation_wavelength 0.71073
_diffrn_reflns_av_R_equivalents 0.0417
_diffrn_reflns_av_sigmaI/netI 0.0234
_diffrn_reflns_limit_h_max 8
_diffrn_reflns_limit_h_min -8
_diffrn_reflns_limit_k_max 18
_diffrn_reflns_limit_k_min -18
_diffrn_reflns_limit_l_max 27
_diffrn_reflns_limit_l_min -26
_diffrn_reflns_number 38127
_diffrn_reflns_theta_full 32.22
_diffrn_reflns_theta_max 32.22
_diffrn_reflns_theta_min 1.99
_exptl_absorpt_coefficient_mu 2.275
_exptl_absorpt_correction_T_max 0.7564
_exptl_absorpt_correction_T_min 0.7266
_exptl_absorpt_correction_type multi-scan
_exptl_absorpt_process_details 'SADABS (Sheldrick, 2009)'
_exptl_crystal_colour colourless
_exptl_crystal_density_diffrn 1.401
_exptl_crystal_density_method 'not measured'
_exptl_crystal_description needles
_exptl_crystal_F_000 576
_exptl_crystal_size_max 0.15
_exptl_crystal_size_mid 0.14
_exptl_crystal_size_min 0.13
_refine_diff_density_max 0.493
_refine_diff_density_min -0.238
_refine_diff_density_rms 0.065
_refine_ls_extinction_method none
_refine_ls_goodness_of_fit_ref 1.068
_refine_ls_hydrogen_treatment constr
_refine_ls_matrix_type full
_refine_ls_number_parameters 156
_refine_ls_number_reflns 4494
_refine_ls_number_restraints 0
_refine_ls_restrained_S_all 1.068
_refine_ls_R_factor_all 0.0283
_refine_ls_R_factor_gt 0.0220
_refine_ls_shift/su_max 0.001
_refine_ls_shift/su_mean 0.000
_refine_ls_structure_factor_coef Fsqd
_refine_ls_weighting_details 'calc w=1/[\s^2^(Fo^2^)+(0.0213P)^2^+0.6176P] where P=(Fo^2^+2Fc^2^)/3'
_refine_ls_weighting_scheme calc
_refine_ls_wR_factor_gt 0.0515
_refine_ls_wR_factor_ref 0.0543
_reflns_number_gt 3935
_reflns_number_total 4494
_reflns_threshold_expression >2sigma(I)
_cod_data_source_file om5b00529_si_001.cif
_cod_data_source_block 12049_0m
_cod_depositor_comments
;
The following automatic conversions were performed:

'_symmetry_cell_setting' value 'Monoclinic' changed to 'monoclinic'
according to
/usr/data/users/saulius/crontab/automatic-downloads/rss-feeds/ACS/lib/dictionaries/cif_core.dic
dictionary named 'cif_core.dic' version 2.4.2 from 2011-04-26.

Automatic conversion script
Id: cif_fix_values 3271 2015-04-21 07:52:19Z andrius 

 Adding full bibliography for 4086195.cif.
;
_cod_original_sg_symbol_H-M P2(1)/n
_cod_database_code 4086195

loop_
_symmetry_equiv_pos_as_xyz
'x, y, z'
'-x+1/2, y+1/2, -z+1/2'
'-x, -y, -z'
'x-1/2, -y-1/2, z-1/2'

loop_
_atom_site_label
_atom_site_type_symbol
_atom_site_fract_x
_atom_site_fract_y
_atom_site_fract_z
_atom_site_U_iso_or_equiv
_atom_site_adp_type
_atom_site_occupancy
_atom_site_symmetry_multiplicity
_atom_site_calc_flag
_atom_site_refinement_flags
Ge1 Ge 0.52829(2) 0.403317(9) 0.189501(6) 0.01031(4) Uani 1 1 d .
C1 C 0.5572(2) 0.19524(10) 0.34990(6) 0.0156(2) Uani 1 1 d .
H1 H 0.4176 0.1576 0.3544 0.019 Uiso 1 1 calc R
C2 C 0.7086(2) 0.20391(11) 0.40966(7) 0.0197(2) Uani 1 1 d .
H2 H 0.6710 0.1721 0.4550 0.024 Uiso 1 1 calc R
C3 C 0.9138(2) 0.25861(11) 0.40336(7) 0.0201(3) Uani 1 1 d .
H3 H 1.0150 0.2637 0.4443 0.024 Uiso 1 1 calc R
C4 C 0.9718(2) 0.30619(10) 0.33705(7) 0.0162(2) Uani 1 1 d .
H4 H 1.1116 0.3438 0.3329 0.019 Uiso 1 1 calc R
C5 C 0.82226(19) 0.29783(9) 0.27717(6) 0.0122(2) Uani 1 1 d .
C6 C 0.61378(19) 0.24241(9) 0.28375(6) 0.0116(2) Uani 1 1 d .
C7 C 0.5627(2) 0.10960(9) 0.10864(6) 0.0131(2) Uani 1 1 d .
H7 H 0.4240 0.0714 0.1137 0.016 Uiso 1 1 calc R
C8 C 0.7162(2) 0.07840(10) 0.05548(7) 0.0159(2) Uani 1 1 d .
H8 H 0.6822 0.0182 0.0248 0.019 Uiso 1 1 calc R
C9 C 0.9187(2) 0.13499(11) 0.04728(7) 0.0161(2) Uani 1 1 d .
H9 H 1.0202 0.1142 0.0103 0.019 Uiso 1 1 calc R
C10 C 0.97334(19) 0.22235(10) 0.09322(6) 0.0135(2) Uani 1 1 d .
H10 H 1.1119 0.2605 0.0878 0.016 Uiso 1 1 calc R
C11 C 0.82341(19) 0.25287(9) 0.14675(6) 0.01095(19) Uani 1 1 d .
C12 C 0.61517(19) 0.19715(9) 0.15398(6) 0.01079(19) Uani 1 1 d .
C13 C 0.47319(19) 0.24501(9) 0.21374(6) 0.01068(19) Uani 1 1 d .
H13 H 0.3119 0.2205 0.2162 0.013 Uiso 1 1 calc R
C14 C 0.84841(19) 0.34469(9) 0.20138(6) 0.0116(2) Uani 1 1 d .
H14 H 0.9758 0.3969 0.1944 0.014 Uiso 1 1 calc R
C15 C 0.4404(2) 0.50926(10) 0.26184(7) 0.0178(2) Uani 1 1 d .
H15A H 0.4953 0.4860 0.3103 0.027 Uiso 1 1 calc R
H15B H 0.2747 0.5155 0.2617 0.027 Uiso 1 1 calc R
H15C H 0.5068 0.5798 0.2501 0.027 Uiso 1 1 calc R
C16 C 0.4391(2) 0.44680(11) 0.09080(7) 0.0191(2) Uani 1 1 d .
H16A H 0.4832 0.3903 0.0563 0.029 Uiso 1 1 calc R
H16B H 0.5149 0.5150 0.0786 0.029 Uiso 1 1 calc R
H16C H 0.2743 0.4571 0.0878 0.029 Uiso 1 1 calc R

loop_
_atom_site_aniso_label
_atom_site_aniso_U_11
_atom_site_aniso_U_22
_atom_site_aniso_U_33
_atom_site_aniso_U_23
_atom_site_aniso_U_13
_atom_site_aniso_U_12
Ge1 0.01128(6) 0.00841(6) 0.01118(6) -0.00038(4) -0.00078(4) -0.00002(4)
C1 0.0175(5) 0.0152(5) 0.0141(5) 0.0012(4) 0.0026(4) 0.0035(4)
C2 0.0263(6) 0.0216(6) 0.0112(5) 0.0015(4) 0.0010(4) 0.0076(5)
C3 0.0242(6) 0.0216(6) 0.0143(5) -0.0038(5) -0.0057(5) 0.0068(5)
C4 0.0157(5) 0.0156(5) 0.0172(5) -0.0045(4) -0.0035(4) 0.0029(4)
C5 0.0128(5) 0.0113(5) 0.0125(5) -0.0027(4) -0.0004(4) 0.0023(4)
C6 0.0124(5) 0.0106(5) 0.0120(5) -0.0015(4) 0.0001(4) 0.0031(4)
C7 0.0117(5) 0.0118(5) 0.0156(5) -0.0015(4) -0.0015(4) -0.0004(4)
C8 0.0162(5) 0.0155(5) 0.0159(5) -0.0052(4) -0.0019(4) 0.0014(4)
C9 0.0151(5) 0.0196(6) 0.0136(5) -0.0039(4) 0.0017(4) 0.0029(4)
C10 0.0117(5) 0.0151(5) 0.0138(5) 0.0006(4) 0.0009(4) -0.0002(4)
C11 0.0110(5) 0.0106(5) 0.0112(5) -0.0001(4) -0.0003(4) -0.0003(4)
C12 0.0108(5) 0.0101(5) 0.0114(4) 0.0007(4) -0.0004(4) 0.0004(4)
C13 0.0094(4) 0.0108(5) 0.0119(5) -0.0005(4) 0.0003(4) -0.0005(4)
C14 0.0113(5) 0.0110(5) 0.0124(5) -0.0016(4) 0.0006(4) -0.0020(4)
C15 0.0173(5) 0.0146(5) 0.0215(6) -0.0061(4) -0.0002(5) 0.0012(4)
C16 0.0247(6) 0.0169(6) 0.0156(5) 0.0041(4) -0.0041(5) -0.0032(5)

loop_
_atom_type_symbol
_atom_type_description
_atom_type_scat_dispersion_real
_atom_type_scat_dispersion_imag
_atom_type_scat_source
C C 0.0033 0.0016 'International Tables Vol C Tables 4.2.6.8 and 6.1.1.4'
H H 0.0000 0.0000 'International Tables Vol C Tables 4.2.6.8 and 6.1.1.4'
Ge Ge 0.1547 1.8001 'International Tables Vol C Tables 4.2.6.8 and 6.1.1.4'

loop_
_geom_angle_atom_site_label_1
_geom_angle_atom_site_label_2
_geom_angle_atom_site_label_3
_geom_angle
C15 Ge1 C16 112.26(6)
C15 Ge1 C14 115.46(5)
C16 Ge1 C14 115.32(5)
C15 Ge1 C13 116.80(6)
C16 Ge1 C13 115.28(5)
C14 Ge1 C13 77.72(5)
C6 C1 C2 119.16(12)
C3 C2 C1 120.73(12)
C2 C3 C4 120.43(11)
C5 C4 C3 119.27(12)
C4 C5 C6 120.19(11)
C4 C5 C14 128.05(11)
C6 C5 C14 111.74(9)
C1 C6 C5 120.21(10)
C1 C6 C13 127.59(11)
C5 C6 C13 112.18(10)
C12 C7 C8 119.35(11)
C9 C8 C7 120.50(11)
C8 C9 C10 120.36(11)
C11 C10 C9 119.49(11)
C10 C11 C12 120.21(10)
C10 C11 C14 128.00(10)
C12 C11 C14 111.78(10)
C7 C12 C11 120.06(11)
C7 C12 C13 127.94(10)
C11 C12 C13 111.99(10)
C6 C13 C12 107.71(9)
C6 C13 Ge1 96.82(7)
C12 C13 Ge1 97.02(7)
C5 C14 C11 108.07(10)
C5 C14 Ge1 96.84(7)
C11 C14 Ge1 96.88(7)

loop_
_geom_bond_atom_site_label_1
_geom_bond_atom_site_label_2
_geom_bond_distance
Ge1 C15 1.9404(13)
Ge1 C16 1.9467(13)
Ge1 C14 2.0281(13)
Ge1 C13 2.0294(13)
C1 C6 1.3923(17)
C1 C2 1.4003(18)
C2 C3 1.392(2)
C3 C4 1.3992(19)
C4 C5 1.3949(16)
C5 C6 1.4142(17)
C5 C14 1.5155(16)
C6 C13 1.5110(16)
C7 C12 1.3923(16)
C7 C8 1.3999(17)
C8 C9 1.3940(18)
C9 C10 1.3997(17)
C10 C11 1.3883(16)
C11 C12 1.4161(16)
C11 C14 1.5161(16)
C12 C13 1.5142(16)
